data_4114702
loop_
_publ_author_name
'Paul A. Wender'
'Gabriel G. Gamber'
'Robert D. Hubbard'
'Lei Zhang'

_publ_contact_author 'Paul A. Wender'
_publ_contact_author_email wenderp@leland.stanford.edu
_publ_section_title
;
 Three-Component Cycloadditions: The First Transition Metal-Catalyzed
 [5+2+1] Cycloaddition Reactions
;
_journal_name_full 'Journal of the American Chemical Society'
_journal_page_first 2876
_journal_page_last 2877
_journal_paper_doi 10.1021/ja0176301
_journal_volume 124
_journal_year 2002
_chemical_formula_moiety 'C14 H22 O4 Si '
_chemical_formula_sum 'C14 H22 O4 Si'
_chemical_formula_weight 282.41
_chemical_name_systematic '3, 6-Dioxoo-2-(trimethylsilyl)-cyclooct-1-enecarboxylic acid ethyl ester'
_space_group_IT_number 14
_symmetry_cell_setting monoclinic
_symmetry_Int_Tables_number 14
_symmetry_space_group_name_Hall '-P 2yn'
_symmetry_space_group_name_H-M 'P 1 21/n 1'
_audit_creation_date 2001-11-09
_audit_creation_method 'by CrystalStructure v2.00'
_cell_angle_alpha 90
_cell_angle_beta 92.31(0)
_cell_angle_gamma 90
_cell_formula_units_Z 4
_cell_length_a 9.15(0)
_cell_length_b 17.44(0)
_cell_length_c 9.66(0)
_cell_measurement_temperature 273.1
_cell_volume 1540.251
_computing_cell_refinement Unknown
_computing_data_collection Unknown
_computing_data_reduction CrystalStructure
_computing_publication_material 'CrystalStructure Ver. 2.00'
_computing_structure_refinement CRYSTALS
_computing_structure_solution SIR92
_diffrn_measured_fraction_theta_full 0.9594
_diffrn_measured_fraction_theta_max 0.9594
_diffrn_radiation_type 'Mo K\a'
_diffrn_radiation_wavelength 0.7107
_diffrn_reflns_av_R_equivalents 0.062
_diffrn_reflns_limit_h_max 6
_diffrn_reflns_limit_h_min -10
_diffrn_reflns_limit_k_max 19
_diffrn_reflns_limit_k_min -19
_diffrn_reflns_limit_l_max 10
_diffrn_reflns_limit_l_min -11
_diffrn_reflns_number 6887
_diffrn_reflns_theta_full 24.70
_diffrn_reflns_theta_max 24.70
_exptl_absorpt_coefficient_mu 0.159
_exptl_absorpt_correction_type empirical
_exptl_crystal_colour colorless
_exptl_crystal_density_diffrn 1.217
_exptl_crystal_description rhombic
_exptl_crystal_preparation 'CDCl3 (evaporation)'
_exptl_crystal_size_max 0.26
_exptl_crystal_size_mid 0.21
_exptl_crystal_size_min 0.06
_refine_diff_density_max 0.58
_refine_diff_density_min -0.58
_refine_ls_extinction_method none
_refine_ls_goodness_of_fit_ref 0.847
_refine_ls_hydrogen_treatment refall
_refine_ls_number_parameters 194
_refine_ls_number_reflns 2520
_refine_ls_R_factor_gt 0.0450
_refine_ls_shift/su_max 0.0000
_refine_ls_structure_factor_coef Fsqd
_refine_ls_weighting_details 'w = 1/\s^2^(Fo^2^)'
_refine_ls_weighting_scheme sigma
_refine_ls_wR_factor_ref 0.1110
_reflns_number_gt 1536
_reflns_number_total 2615
_reflns_threshold_expression F^2^>2.0\s(F^2^)
_cod_data_source_file ja0176301_s2_4.cif
_cod_data_source_block '_Compound_23_data_'
_cod_original_cell_volume 1541.5(0)
_cod_original_formula_sum 'C14 H22 O4 Si '
_cod_database_code 4114702

loop_
_symmetry_equiv_pos_as_xyz
x,y,z
-x,-y,-z
-x+1/2,y+1/2,-z+1/2
x+1/2,-y+1/2,z+1/2

loop_
_atom_site_label
_atom_site_type_symbol
_atom_site_fract_x
_atom_site_fract_y
_atom_site_fract_z
_atom_site_U_iso_or_equiv
_atom_site_adp_type
_atom_site_occupancy
_atom_site_symmetry_multiplicity
_atom_site_calc_flag
Si1 Si 0.8969(1) 0.2930(1) 0.9089(1) 0.020(0) Uani 1.00 1 d
O1 O 0.620(0) 0.396(0) 1.080(0) 0.026(1) Uani 1.00 1 d
O2 O 0.984(0) 0.532(0) 0.721(0) 0.025(1) Uani 1.00 1 d
O3 O 1.065(0) 0.416(0) 0.787(0) 0.041(1) Uani 1.00 1 d
O4 O 0.566(0) 0.412(0) 0.565(0) 0.032(1) Uani 1.00 1 d
C1 C 0.639(0) 0.381(0) 0.958(0) 0.019(1) Uani 1.00 1 d
C2 C 0.787(0) 0.387(0) 0.899(0) 0.018(1) Uani 1.00 1 d
C3 C 0.823(0) 0.455(0) 0.844(0) 0.019(1) Uani 1.00 1 d
C4 C 0.719(0) 0.523(0) 0.834(0) 0.021(1) Uani 1.00 1 d
C5 C 0.629(0) 0.524(0) 0.695(0) 0.024(1) Uani 1.00 1 d
C6 C 0.548(0) 0.450(0) 0.670(0) 0.023(1) Uani 1.00 1 d
C7 C 0.446(0) 0.422(0) 0.778(0) 0.024(1) Uani 1.00 1 d
C8 C 0.513(0) 0.355(0) 0.864(0) 0.023(1) Uani 1.00 1 d
C9 C 0.931(0) 0.255(0) 0.734(0) 0.033(1) Uani 1.00 1 d
C10 C 0.775(0) 0.223(0) 0.995(0) 0.034(1) Uani 1.00 1 d
C11 C 1.065(0) 0.300(0) 1.022(0) 0.035(1) Uani 1.00 1 d
C12 C 0.969(0) 0.464(0) 0.783(0) 0.023(1) Uani 1.00 1 d
C13 C 1.126(0) 0.547(0) 0.660(0) 0.028(1) Uani 1.00 1 d
C14 C 1.119(0) 0.625(0) 0.598(0) 0.05(0) Uani 1.00 1 d
H1 H 0.653(0) 0.520(0) 0.907(0) 0.03(0) Uiso 1.00 1 c
H2 H 0.774(0) 0.569(0) 0.843(0) 0.03(0) Uiso 1.00 1 c
H3 H 0.694(0) 0.532(0) 0.622(0) 0.03(0) Uiso 1.00 1 c
H4 H 0.560(0) 0.564(0) 0.696(0) 0.03(0) Uiso 1.00 1 c
H5 H 0.429(0) 0.462(0) 0.841(0) 0.03(0) Uiso 1.00 1 c
H6 H 0.357(0) 0.406(0) 0.734(0) 0.03(0) Uiso 1.00 1 c
H7 H 0.440(0) 0.332(0) 0.918(0) 0.03(0) Uiso 1.00 1 c
H8 H 0.548(0) 0.318(0) 0.801(0) 0.03(0) Uiso 1.00 1 c
H9 H 0.993(0) 0.289(0) 0.688(0) 0.04(0) Uiso 1.00 1 c
H10 H 0.977(0) 0.206(0) 0.742(0) 0.04(0) Uiso 1.00 1 c
H11 H 0.841(0) 0.250(0) 0.683(0) 0.04(0) Uiso 1.00 1 c
H12 H 0.823(0) 0.175(0) 1.004(0) 0.04(0) Uiso 1.00 1 c
H13 H 0.687(0) 0.217(0) 0.942(0) 0.04(0) Uiso 1.00 1 c
H14 H 0.754(0) 0.242(0) 1.085(0) 0.04(0) Uiso 1.00 1 c
H15 H 1.041(0) 0.318(0) 1.111(0) 0.04(0) Uiso 1.00 1 c
H16 H 1.131(0) 0.334(0) 0.982(0) 0.04(0) Uiso 1.00 1 c
H17 H 1.109(0) 0.251(0) 1.031(0) 0.04(0) Uiso 1.00 1 c
H18 H 1.143(0) 0.510(0) 0.590(0) 0.03(0) Uiso 1.00 1 c
H19 H 1.202(0) 0.544(0) 0.729(0) 0.03(0) Uiso 1.00 1 c
H20 H 1.209(0) 0.636(0) 0.557(0) 0.07(0) Uiso 1.00 1 c
H21 H 1.041(0) 0.627(0) 0.530(0) 0.07(0) Uiso 1.00 1 c
H22 H 1.102(0) 0.661(0) 0.669(0) 0.07(0) Uiso 1.00 1 c

loop_
_atom_site_aniso_label
_atom_site_aniso_U_11
_atom_site_aniso_U_22
_atom_site_aniso_U_33
_atom_site_aniso_U_12
_atom_site_aniso_U_13
_atom_site_aniso_U_23
Si1 0.018(0) 0.017(0) 0.024(1) 0.001(0) 0.002(0) -0.001(0)
O1 0.03(0) 0.03(0) 0.02(0) 0.001(1) 0.008(1) -0.001(1)
O2 0.02(0) 0.02(0) 0.03(0) 0.002(1) 0.008(1) 0.008(1)
O3 0.03(0) 0.03(0) 0.07(0) 0.01(0) 0.02(0) 0.01(0)
O4 0.04(0) 0.03(0) 0.03(0) 0.00(0) 0.00(0) -0.01(0)
C1 0.02(0) 0.01(0) 0.03(0) 0.00(0) 0.01(0) -0.00(0)
C2 0.02(0) 0.02(0) 0.02(0) 0.00(0) -0.00(0) -0.00(0)
C3 0.02(0) 0.02(0) 0.02(0) 0.00(0) 0.00(0) -0.00(0)
C4 0.02(0) 0.02(0) 0.02(0) -0.00(0) 0.00(0) -0.00(0)
C5 0.03(0) 0.02(0) 0.03(0) 0.01(0) 0.01(0) 0.00(0)
C6 0.02(0) 0.03(0) 0.02(0) 0.01(0) -0.00(0) 0.00(0)
C7 0.02(0) 0.02(0) 0.03(0) 0.00(0) -0.00(0) -0.00(0)
C8 0.02(0) 0.02(0) 0.03(0) -0.00(0) 0.01(0) -0.00(0)
C9 0.04(0) 0.03(0) 0.03(0) 0.01(0) 0.01(0) -0.00(0)
C10 0.03(0) 0.02(0) 0.05(0) 0.00(0) 0.01(0) 0.01(0)
C11 0.04(0) 0.03(0) 0.04(0) 0.00(0) -0.00(0) -0.00(0)
C12 0.02(0) 0.02(0) 0.03(0) -0.00(0) 0.00(0) -0.00(0)
C13 0.02(0) 0.03(0) 0.03(0) -0.00(0) 0.01(0) 0.01(0)
C14 0.04(0) 0.05(0) 0.08(0) 0.01(0) 0.04(0) 0.03(0)

loop_
_atom_type_symbol
_atom_type_description
_atom_type_scat_dispersion_real
_atom_type_scat_dispersion_imag
_atom_type_scat_source
Si Si 0.102 0.094
;
International Tables for Crystallography
(1992, Vol. C, Tables 4.2.6.8 and 6.1.1.4)
;
O O 0.017 0.010
;
International Tables for Crystallography
(1992, Vol. C, Tables 4.2.6.8 and 6.1.1.4)
;
C C 0.006 0.003
;
International Tables for Crystallography
(1992, Vol. C, Tables 4.2.6.8 and 6.1.1.4)
;
H H 0.000 0.000
;
International Tables for Crystallography
(1992, Vol. C, Table 6.1.1.4)
;

loop_
_geom_angle_atom_site_label_1
_geom_angle_atom_site_label_2
_geom_angle_atom_site_label_3
_geom_angle
_geom_angle_publ_flag
C2 Si1 C9 111.34(13) yes
C2 Si1 C10 105.09(13) yes
C9 Si1 C10 107.53(15) yes
C2 Si1 C11 113.17(14) yes
C9 Si1 C11 113.23(14) yes
C10 Si1 C11 105.82(15) yes
C12 O2 C13 115.9(2) yes
O1 C1 C2 121.0(3) yes
O1 C1 C8 121.0(2) yes
C2 C1 C8 118.0(2) yes
Si1 C2 C1 113.23(19) yes
Si1 C2 C3 129.8(2) yes
C1 C2 C3 117.0(2) yes
C2 C3 C4 123.3(2) yes
C2 C3 C12 118.9(2) yes
C4 C3 C12 117.7(2) yes
C3 C4 C5 112.2(2) yes
C3 C4 H1 108.90(15) no
C5 C4 H1 108.38(15) no
C3 C4 H2 108.44(15) no
C5 C4 H2 109.48(15) no
H1 C4 H2 109.459(5) no
C4 C5 C6 111.9(2) yes
C4 C5 H3 108.59(15) no
C6 C5 H3 108.69(16) no
C4 C5 H4 109.36(14) no
C6 C5 H4 108.76(15) no
H3 C5 H4 109.463(5) no
O4 C6 C5 121.4(3) yes
O4 C6 C7 120.2(3) yes
C5 C6 C7 118.3(3) yes
C6 C7 C8 112.1(2) yes
C6 C7 H5 108.88(16) no
C8 C7 H5 107.40(15) no
C6 C7 H6 108.90(15) no
C8 C7 H6 110.05(15) no
H5 C7 H6 109.458 no
C1 C8 C7 111.9(2) yes
C1 C8 H7 109.03(15) no
C7 C8 H7 110.24(14) no
C1 C8 H8 108.70(14) no
C7 C8 H8 107.46(15) no
H7 C8 H8 109.461(5) no
Si1 C9 H9 109.6(1) no
Si1 C9 H10 109.5(1) no
H9 C9 H10 109.477(9) no
Si1 C9 H11 109.3(1) no
H9 C9 H11 109.464(8) no
H10 C9 H11 109.478(8) no
Si1 C10 H12 109.75(9) no
Si1 C10 H13 109.7(1) no
H12 C10 H13 109.476(8) no
Si1 C10 H14 109.0(1) no
H12 C10 H14 109.474 no
H13 C10 H14 109.472(9) no
Si1 C11 H15 109.6(1) no
Si1 C11 H16 109.2(1) no
H15 C11 H16 109.475(4) no
Si1 C11 H17 109.6(1) no
H15 C11 H17 109.472(8) no
H16 C11 H17 109.468(9) no
O2 C12 O3 122.9(3) yes
O2 C12 C3 112.2(2) yes
O3 C12 C3 124.9(3) yes
O2 C13 C14 107.0(2) yes
O2 C13 H18 110.35(15) no
C14 C13 H18 110.00(19) no
O2 C13 H19 110.21(14) no
C14 C13 H19 109.8(2) no
H18 C13 H19 109.459(5) no
C13 C14 H20 109.89(17) no
C13 C14 H21 109.06(19) no
H20 C14 H21 109.472(6) no
C13 C14 H22 109.46(19) no
H20 C14 H22 109.476(5) no
H21 C14 H22 109.468(7) no

loop_
_geom_bond_atom_site_label_1
_geom_bond_atom_site_label_2
_geom_bond_distance
_geom_bond_publ_flag
Si1 C2 1.923(3) yes
Si1 C9 1.853(3) yes
Si1 C10 1.869(3) yes
Si1 C11 1.856(3) yes
O1 C1 1.222(3) yes
O2 C12 1.341(3) yes
O2 C13 1.467(3) yes
O3 C12 1.211(3) yes
O4 C6 1.222(3) yes
C1 C2 1.505(4) yes
C1 C8 1.510(4) yes
C2 C3 1.344(4) yes
C3 C4 1.519(4) yes
C3 C12 1.494(4) yes
C4 C5 1.540(4) yes
C4 H1 0.95002(7) no
C4 H2 0.95008(8) no
C5 C6 1.504(4) yes
C5 H3 0.94997(7) no
C5 H4 0.95005(7) no
C6 C7 1.514(4) yes
C7 C8 1.541(4) yes
C7 H5 0.94999(7) no
C7 H6 0.94996(8) no
C8 H7 0.94998(6) no
C8 H8 0.95005(6) no
C9 H9 0.95005(6) no
C9 H10 0.95002(9) no
C9 H11 0.95001(8) no
C10 H12 0.94999(8) no
C10 H13 0.95001(8) no
C10 H14 0.94995(8) no
C11 H15 0.95003(8) no
C11 H16 0.94994(6) no
C11 H17 0.95000(9) no
C13 C14 1.489(4) yes
C13 H18 0.94993(7) no
C13 H19 0.95004(7) no
C14 H20 0.95000(8) no
C14 H21 0.94996(7) no
C14 H22 0.95000(7) no

loop_
_geom_contact_atom_site_label_1
_geom_contact_atom_site_label_2
_geom_contact_site_symmetry_2
_geom_contact_distance
_geom_contact_publ_flag
Si1 O1 . 3.568(2) yes
Si1 O3 . 2.916(2) yes
Si1 C1 . 2.872(3) yes
Si1 C2 . 1.923(3) yes
Si1 C3 . 2.968(3) yes
Si1 C9 . 1.853(3) yes
Si1 C10 . 1.869(3) yes
Si1 C11 . 1.856(3) yes
Si1 C12 . 3.301(3) yes
Si1 H8 . 3.351(3) no
Si1 H9 . 2.349(3) no
Si1 H10 . 2.348(3) no
Si1 H11 . 2.346(3) no
Si1 H12 . 2.366(3) no
Si1 H13 . 2.365(3) no
Si1 H14 . 2.356(3) no
Si1 H15 . 2.352(3) no
Si1 H16 . 2.346(3) no
Si1 H17 . 2.351(3) no
O1 C1 . 1.222(3) yes
O1 C2 . 2.377(3) yes
O1 C3 . 3.166(3) yes
O1 C4 . 3.389(3) yes
O1 C4 2_667 3.538(3) yes
O1 C5 2_667 3.503(3) yes
O1 C7 . 3.291(3) yes
O1 C7 2_667 3.520(3) yes
O1 C8 . 2.382(3) yes
O1 C9 4_455 3.522(3) yes
O1 C10 . 3.449(3) yes
O1 C13 2_767 3.502(4) yes
O1 H1 . 2.744(3) no
O1 H1 2_667 2.904(3) no
O1 H4 2_667 2.857(3) no
O1 H5 . 3.066(3) no
O1 H5 2_667 2.624(3) no
O1 H7 . 2.491(3) no
O1 H8 . 3.070(3) no
O1 H10 4_455 2.750(3) no
O1 H13 . 3.458(4) no
O1 H14 . 2.957(3) no
O1 H19 2_767 2.624(4) no
O1 H22 2_767 3.590(4) no
O2 O3 . 2.243(3) yes
O2 C2 . 3.586(3) yes
O2 C3 . 2.355(3) yes
O2 C4 . 2.709(3) yes
O2 C5 . 3.253(3) yes
O2 C12 . 1.341(3) yes
O2 C13 . 1.467(3) yes
O2 C14 . 2.377(4) yes
O2 H1 . 3.596(3) no
O2 H2 . 2.382(3) no
O2 H3 . 2.784(3) no
O2 H15 2_767 3.086(4) no
O2 H18 . 2.006(3) no
O2 H18 2_766 3.259(4) no
O2 H19 . 2.004(3) no
O2 H20 . 3.209(4) no
O2 H21 . 2.543(4) no
O2 H22 . 2.552(4) no
O3 C2 . 2.844(3) yes
O3 C3 . 2.402(3) yes
O3 C7 1_655 3.500(3) yes
O3 C9 . 3.094(4) yes
O3 C11 . 3.047(4) yes
O3 C12 . 1.211(3) yes
O3 C13 . 2.658(3) yes
O3 H5 1_655 3.451(3) no
O3 H6 1_655 2.746(3) no
O3 H9 . 2.486(4) no
O3 H15 . 3.584(4) no
O3 H16 . 2.422(4) no
O3 H18 . 2.631(3) no
O3 H19 . 2.636(3) no
O3 H21 2_766 3.260(5) no
O4 O4 2_666 3.529(4) yes
O4 C3 . 3.582(3) yes
O4 C4 . 3.482(3) yes
O4 C5 . 2.381(3) yes
O4 C5 2_666 3.234(3) yes
O4 C6 . 1.222(3) yes
O4 C6 2_666 3.454(3) yes
O4 C7 . 2.376(3) yes
O4 C8 . 3.108(3) yes
O4 C10 4_454 3.597(4) yes
O4 C14 2_766 3.403(4) yes
O4 H3 . 2.450(3) no
O4 H3 2_666 3.099(3) no
O4 H4 . 2.951(3) no
O4 H4 2_666 2.770(3) no
O4 H5 . 3.116(3) no
O4 H6 . 2.567(3) no
O4 H8 . 2.809(3) no
O4 H12 4_454 2.736(4) no
O4 H17 4_454 2.880(4) no
O4 H18 2_766 3.395(3) no
O4 H20 2_766 2.558(4) no
C1 C2 . 1.505(4) yes
C1 C3 . 2.430(4) yes
C1 C4 . 2.863(4) yes
C1 C5 . 3.561(4) yes
C1 C6 . 3.120(4) yes
C1 C7 . 2.528(4) yes
C1 C8 . 1.510(4) yes
C1 C10 . 3.033(4) yes
C1 H1 . 2.477(4) no
C1 H1 2_667 3.480(4) no
C1 H5 . 2.616(4) no
C1 H5 2_667 3.425(4) no
C1 H6 . 3.334(4) no
C1 H7 . 2.029(4) no
C1 H8 . 2.026(4) no
C1 H10 4_455 3.514(4) no
C1 H13 . 2.887(4) no
C1 H14 . 2.888(4) no
C1 H19 2_767 3.549(4) no
C2 C3 . 1.344(4) yes
C2 C4 . 2.521(4) yes
C2 C5 . 3.378(4) yes
C2 C6 . 3.237(4) yes
C2 C7 . 3.341(4) yes
C2 C8 . 2.585(4) yes
C2 C9 . 3.118(4) yes
C2 C10 . 3.011(4) yes
C2 C11 . 3.154(4) yes
C2 C12 . 2.445(4) yes
C2 H1 . 2.623(4) no
C2 H2 . 3.214(4) no
C2 H5 . 3.558(4) no
C2 H7 . 3.333(4) no
C2 H8 . 2.642(4) no
C2 H9 . 3.307(4) no
C2 H11 . 3.218(4) no
C2 H13 . 3.133(4) no
C2 H14 . 3.124(4) no
C2 H15 . 3.264(4) no
C2 H16 . 3.347(4) no
C3 C4 . 1.519(4) yes
C3 C5 . 2.538(4) yes
C3 C6 . 2.970(4) yes
C3 C7 . 3.528(4) yes
C3 C8 . 3.347(4) yes
C3 C12 . 1.494(4) yes
C3 H1 . 2.035(4) no
C3 H2 . 2.030(4) no
C3 H3 . 2.749(4) no
C3 H4 . 3.345(4) no
C3 H8 . 3.484(4) no
C4 C5 . 1.540(4) yes
C4 C6 . 2.523(4) yes
C4 C7 . 3.080(4) yes
C4 C8 . 3.500(4) yes
C4 C12 . 2.578(4) yes
C4 H1 . 0.95002(7) no
C4 H2 . 0.95008(8) no
C4 H3 . 2.051(4) no
C4 H4 . 2.060(4) no
C4 H5 . 2.855(4) no
C4 H5 2_667 3.483(4) no
C4 H15 2_767 3.571(4) no
C4 H16 2_767 3.326(4) no
C5 C6 . 1.504(4) yes
C5 C7 . 2.591(4) yes
C5 C8 . 3.551(4) yes
C5 C12 . 3.360(4) yes
C5 H1 . 2.049(4) no
C5 H2 . 2.062(4) no
C5 H3 . 0.94997(7) no
C5 H4 . 0.95005(7) no
C5 H5 . 2.584(4) no
C5 H6 . 3.259(4) no
C5 H10 3_656 3.388(4) no
C5 H12 3_656 3.309(4) no
C5 H18 2_766 3.570(4) no
C6 C7 . 1.514(4) yes
C6 C8 . 2.534(4) yes
C6 H1 . 2.735(4) no
C6 H2 . 3.330(4) no
C6 H3 . 2.020(4) no
C6 H3 2_666 3.534(4) no
C6 H4 . 2.021(4) no
C6 H5 . 2.031(4) no
C6 H6 . 2.031(4) no
C6 H7 . 3.341(4) no
C6 H8 . 2.621(4) no
C6 H12 4_454 3.356(4) no
C6 H20 2_766 3.519(5) no
C7 C8 . 1.541(4) yes
C7 H1 . 2.798(4) no
C7 H1 2_667 3.368(4) no
C7 H3 . 3.370(4) no
C7 H4 . 2.824(4) no
C7 H5 . 0.94999(7) no
C7 H6 . 0.94996(8) no
C7 H7 . 2.071(4) no
C7 H8 . 2.038(4) no
C7 H12 4_454 3.299(4) no
C7 H19 1_455 3.116(4) no
C8 C10 . 3.523(4) yes
C8 H1 . 3.166(4) no
C8 H1 2_667 3.502(4) no
C8 H5 . 2.038(4) no
C8 H6 . 2.069(4) no
C8 H7 . 0.94998(6) no
C8 H8 . 0.95005(6) no
C8 H13 . 2.958(4) no
C8 H14 . 3.595(4) no
C8 H22 3_646 3.545(4) no
C9 C10 . 3.003(4) yes
C9 C11 . 3.097(4) yes
C9 H4 3_646 3.394(4) no
C9 H7 4_554 3.412(4) no
C9 H9 . 0.95005(6) no
C9 H10 . 0.95002(9) no
C9 H11 . 0.95001(8) no
C9 H12 . 3.157(4) no
C9 H13 . 3.136(4) no
C9 H14 4_554 3.344(4) no
C9 H16 . 3.266(4) no
C9 H17 . 3.245(4) no
C9 H17 4_454 3.474(4) no
C9 H20 2_766 3.583(5) no
C9 H21 2_766 3.298(5) no
C10 C11 . 2.972(4) yes
C10 H3 3_646 3.545(4) no
C10 H6 4_555 3.291(4) no
C10 H8 . 3.210(4) no
C10 H9 4_455 3.245(4) no
C10 H10 . 3.136(4) no
C10 H11 . 3.140(4) no
C10 H12 . 0.94999(8) no
C10 H13 . 0.95001(8) no
C10 H14 . 0.94995(8) no
C10 H15 . 3.110(4) no
C10 H17 . 3.099(4) no
C10 H21 3_646 3.353(5) no
C11 H2 2_767 2.996(4) no
C11 H8 4_555 3.396(4) no
C11 H9 . 3.280(4) no
C11 H10 . 3.236(4) no
C11 H11 4_555 3.039(4) no
C11 H12 . 3.107(4) no
C11 H14 . 3.098(4) no
C11 H15 . 0.95003(8) no
C11 H16 . 0.94994(6) no
C11 H17 . 0.95000(9) no
C11 H22 2_767 3.471(5) no
C12 C13 . 2.381(4) yes
C12 H1 . 3.325(4) no
C12 H2 . 2.634(4) no
C12 H3 . 3.136(4) no
C12 H9 . 3.197(4) no
C12 H16 . 3.285(4) no
C12 H18 . 2.624(4) no
C12 H19 . 2.616(4) no
C12 H21 2_766 3.413(5) no
C13 C14 . 1.489(4) yes
C13 H3 2_766 3.520(4) no
C13 H5 1_655 3.539(4) no
C13 H6 1_655 3.294(4) no
C13 H18 . 0.94993(7) no
C13 H18 2_766 3.515(6) no
C13 H19 . 0.95004(7) no
C13 H20 . 2.021(4) no
C13 H21 . 2.011(4) no
C13 H22 . 2.016(4) no
C14 H9 2_766 3.272(5) no
C14 H11 2_766 3.512(5) no
C14 H13 3_656 3.240(5) no
C14 H15 2_767 3.366(5) no
C14 H17 3_756 3.583(5) no
C14 H18 . 2.022(4) no
C14 H19 . 2.020(4) no
C14 H20 . 0.95000(8) no
C14 H21 . 0.94996(7) no
C14 H22 . 0.95000(7) no
H1 H1 2_667 3.451(6) no
H1 H2 . 1.55131(11) no
H1 H3 . 2.798(4) no
H1 H4 . 2.310(4) no
H1 H5 . 2.342(4) no
H1 H5 2_667 2.598(4) no
H1 H7 2_667 3.226(4) no
H1 H16 2_767 3.373(4) no
H2 H3 . 2.315(4) no
H2 H4 . 2.371(4) no
H2 H7 2_667 3.543(4) no
H2 H10 3_656 3.398(4) no
H2 H11 3_656 3.346(4) no
H2 H15 2_767 2.630(4) no
H2 H16 2_767 2.521(4) no
H2 H17 2_767 3.528(4) no
H3 H4 . 1.55129(12) no
H3 H5 . 3.493(4) no
H3 H12 3_656 2.786(4) no
H3 H13 3_656 3.482(4) no
H3 H18 2_766 2.684(4) no
H3 H20 2_766 3.540(5) no
H4 H5 . 2.586(4) no
H4 H6 . 3.355(4) no
H4 H10 3_656 2.569(4) no
H4 H11 3_656 3.552(4) no
H4 H12 3_656 2.966(4) no
H4 H19 1_455 3.324(4) no
H5 H5 2_667 3.544(6) no
H5 H6 . 1.5512(1) no
H5 H7 . 2.398(4) no
H5 H8 . 2.776(4) no
H5 H18 1_455 3.591(4) no
H5 H19 1_455 2.707(4) no
H6 H7 . 2.308(4) no
H6 H8 . 2.398(4) no
H6 H12 4_454 2.640(4) no
H6 H14 4_454 3.090(4) no
H6 H16 1_455 3.460(4) no
H6 H18 1_455 2.967(4) no
H6 H19 1_455 2.791(4) no
H7 H8 . 1.55128(11) no
H7 H9 4_455 3.372(4) no
H7 H10 4_455 3.205(4) no
H7 H11 4_455 3.099(4) no
H7 H13 . 3.015(4) no
H7 H14 . 3.597(4) no
H7 H16 1_455 2.918(4) no
H7 H17 1_455 3.557(4) no
H7 H22 3_646 3.112(4) no
H8 H11 . 3.185(4) no
H8 H12 4_454 3.460(4) no
H8 H13 . 2.535(4) no
H8 H14 . 3.528(4) no
H8 H14 4_454 3.496(4) no
H8 H15 4_454 3.001(4) no
H8 H17 4_454 2.941(4) no
H8 H22 3_646 3.077(4) no
H9 H10 . 1.55146(15) no
H9 H11 . 1.55133(14) no
H9 H13 4_554 3.019(4) no
H9 H14 4_554 2.680(4) no
H9 H16 . 3.167(4) no
H9 H17 . 3.511(4) no
H9 H20 2_766 3.214(5) no
H9 H21 2_766 2.572(5) no
H10 H11 . 1.55143(12) no
H10 H12 . 2.997(4) no
H10 H13 . 3.349(4) no
H10 H14 4_554 3.148(4) no
H10 H16 . 3.481(4) no
H10 H17 . 3.099(4) no
H11 H12 . 3.385(4) no
H11 H13 . 2.980(4) no
H11 H15 4_454 3.050(4) no
H11 H16 4_454 3.053(4) no
H11 H17 4_454 2.528(4) no
H11 H20 2_766 3.064(5) no
H11 H21 2_766 3.188(4) no
H12 H13 . 1.55139(12) no
H12 H14 . 1.55132(11) no
H12 H15 . 3.332(4) no
H12 H17 . 2.936(4) no
H12 H21 3_646 3.444(5) no
H13 H14 . 1.55132(13) no
H13 H15 4_454 3.470(4) no
H13 H21 3_646 2.641(5) no
H13 H22 3_646 2.973(5) no
H14 H15 . 2.938(4) no
H14 H17 . 3.311(4) no
H14 H21 3_646 3.518(5) no
H14 H22 2_767 3.159(5) no
H15 H16 . 1.55136(12) no
H15 H17 . 1.55137(11) no
H15 H22 2_767 2.562(5) no
H16 H17 . 1.55127(15) no
H17 H20 3_746 2.756(5) no
H18 H18 2_766 3.102(6) no
H18 H19 . 1.55120(12) no
H18 H20 . 2.315(4) no
H18 H21 . 2.307(4) no
H18 H21 2_766 3.117(5) no
H18 H22 . 2.782(5) no
H19 H20 . 2.318(4) no
H19 H21 . 2.777(4) no
H19 H22 . 2.305(4) no
H20 H21 . 1.55133(16) no
H20 H22 . 1.55139(11) no
H21 H22 . 1.55129(12) no

loop_
_geom_torsion_atom_site_label_1
_geom_torsion_atom_site_label_2
_geom_torsion_atom_site_label_3
_geom_torsion_atom_site_label_4
_geom_torsion
_geom_torsion_publ_flag
C9 Si1 C2 C1 115.6(0) yes
C9 Si1 C2 C3 -62.8(1) yes
C10 Si1 C2 C1 -0.5(1) yes
C10 Si1 C2 C3 -178.9(0) yes
C11 Si1 C2 C1 -115.5(0) yes
C11 Si1 C2 C3 66.1(1) yes
C13 O2 C12 O3 -1.6(1) yes
C13 O2 C12 C3 179.1(0) yes
C12 O2 C13 C14 -179.4(0) yes
O1 C1 C2 Si1 92.2(0) yes
O1 C1 C2 C3 -89.2(0) yes
C8 C1 C2 Si1 -88.3(0) yes
C8 C1 C2 C3 90.4(1) yes
O1 C1 C8 C7 96.2(0) yes
C2 C1 C8 C7 -83.3(0) yes
Si1 C2 C3 C4 175.0(0) yes
Si1 C2 C3 C12 -1.5(0) yes
C1 C2 C3 C4 -3.4(1) yes
C1 C2 C3 C12 -179.9(0) yes
C2 C3 C4 C5 -91.1(0) yes
C12 C3 C4 C5 85.4(0) yes
C2 C3 C12 O2 174.0(0) yes
C2 C3 C12 O3 -5.3(1) yes
C4 C3 C12 O2 -2.7(1) yes
C4 C3 C12 O3 178.0(0) yes
C3 C4 C5 C6 54.9(1) yes
C4 C5 C6 O4 -122.9(0) yes
C4 C5 C6 C7 55.5(1) yes
O4 C6 C7 C8 74.0(0) yes
C5 C6 C7 C8 -104.4(0) yes
C6 C7 C8 C1 70.0(1) yes
